data_1001593
loop_
_publ_author_name
'Benhamada, L'
'Grandin, A'
'Borel, M M'
'Leclaire, A'
'Raveau, B'

_publ_section_title
;
A new mixed-valence vanadium phosphate with an intersecting tunnel
structure: KV~3~P~4~O~17~
;
_journal_coden_ASTM JSSCBI
_journal_name_full 'Journal of Solid State Chemistry'
_journal_page_first 131
_journal_page_last 140
_journal_paper_doi 10.1016/0022-4596(92)90017-P
_journal_volume 97
_journal_year 1992
_chemical_formula_structural 'K (V3 P4 O17)'
_chemical_formula_sum 'K O17 P4 V3'
_chemical_name_systematic 'Potassium tecto-vanadatophosphate *'
_space_group_IT_number 19
_symmetry_cell_setting orthorhombic
_symmetry_Int_Tables_number 19
_symmetry_space_group_name_Hall 'P 2ac 2ab'
_symmetry_space_group_name_H-M 'P 21 21 21'
_cell_angle_alpha 90
_cell_angle_beta 90
_cell_angle_gamma 90
_cell_formula_units_Z 4
_cell_length_a 7.8654(5)
_cell_length_b 10.0104(7)
_cell_length_c 16.2715(8)
_cell_volume 1281.1
_refine_ls_R_factor_all 0.053
_cod_database_code 1001593

loop_
_symmetry_equiv_pos_as_xyz
x,y,z
1/2-x,-y,1/2+z
1/2+x,1/2-y,-z
-x,1/2+y,1/2-z

loop_
_atom_site_label
_atom_site_type_symbol
_atom_site_symmetry_multiplicity
_atom_site_Wyckoff_symbol
_atom_site_fract_x
_atom_site_fract_y
_atom_site_fract_z
_atom_site_occupancy
_atom_site_attached_hydrogens
_atom_site_calc_flag
V1 V4+ 4 a 0.7880(7) 0.3222(4) 0.1529(2) 1. 0 d
V2 V5+ 4 a 0.2910(6) 0.2473(5) 0.4940(3) 1. 0 d
V3 V4+ 4 a 0.2846(7) 0.3185(4) 0.1521(3) 1. 0 d
P1 P5+ 4 a 0.1912(8) 0.6357(5) 0.1860(3) 1. 0 d
P2 P5+ 4 a 0.1997(9) 0.5614(5) 0.4655(3) 1. 0 d
P3 P5+ 4 a 0.1902(9) 0.1368(6) 0.3143(3) 1. 0 d
P4 P5+ 4 a 0.192(1) 0.0607(6) 0.0367(3) 1. 0 d
K1 K1+ 4 a 0.504(1) 0.4553(6) 0.3214(3) 1. 0 d
O1 O2- 4 a 0.998(3) 0.332(1) 0.1631(8) 1. 0 d
O2 O2- 4 a 0.729(2) 0.248(2) 0.2660(9) 1. 0 d
O3 O2- 4 a 0.486(3) 0.312(1) 0.1442(8) 1. 0 d
O4 O2- 4 a 0.760(2) 0.137(2) 0.111(1) 1. 0 d
O5 O2- 4 a 0.717(3) 0.503(2) 0.198(1) 1. 0 d
O6 O2- 4 a 0.777(3) 0.382(2) 0.042(1) 1. 0 d
O7 O2- 4 a 0.313(3) 0.327(2) 0.5958(9) 1. 0 d
O8 O2- 4 a 0.258(2) 0.084(2) 0.552(1) 1. 0 d
O9 O2- 4 a 0.483(3) 0.229(2) 0.464(1) 1. 0 d
O10 O2- 4 a 0.254(2) 0.414(2) 0.447(1) 1. 0 d
O11 O2- 4 a 0.177(2) 0.173(2) 0.406(1) 1. 0 d
O12 O2- 4 a 0.274(3) 0.502(2) 0.200(1) 1. 0 d
O13 O2- 4 a 0.223(3) 0.390(2) 0.040(1) 1. 0 d
O14 O2- 4 a 0.266(2) 0.247(2) 0.265(1) 1. 0 d
O15 O2- 4 a 0.228(2) 0.135(2) 0.115(1) 1. 0 d
O16 O2- 4 a 0.002(3) 0.621(2) 0.2156(9) 1. 0 d
O17 O2- 4 a 0.003(4) 0.560(2) 0.481(1) 1. 0 d

loop_
_atom_type_symbol
_atom_type_oxidation_number
V4+ 4.000
V5+ 5.000
P5+ 5.000
K1+ 1.000
O2- -2.000
